data_4066130
loop_
_publ_author_name
'Coombs, Thomas C.'
'Huang, Wenwei'
'Garnier-Amblard, Ethel C'
'Liebeskind, Lanny S.'

_publ_section_title
;
 Novel Substitutions of 1-Alkoxy- and 1-Arylsulfonyloxy-\h-Allylmolybdenum
 Complexes. A Case for \h-Alkenyl Carbene Complexes as Intermediates.
;
_journal_issue 21
_journal_name_full Organometallics
_journal_page_first 5083
_journal_page_last 5097
_journal_paper_doi 10.1021/om100305f
_journal_volume 29
_journal_year 2010
_chemical_absolute_configuration ad
_chemical_formula_moiety 'C26 H33 B Mo N6 O9'
_chemical_formula_sum 'C26 H33 B Mo N6 O9'
_chemical_formula_weight 680.33
_chemical_name_systematic
; 
 ? 
;
_space_group_IT_number 19
_symmetry_cell_setting orthorhombic
_symmetry_space_group_name_Hall 'P 2ac 2ab'
_symmetry_space_group_name_H-M 'P 21 21 21'
_atom_sites_solution_hydrogens geom
_atom_sites_solution_primary direct
_atom_sites_solution_secondary difmap
_audit_creation_method SHELXL-97
_cell_angle_alpha 90.00
_cell_angle_beta 90.00
_cell_angle_gamma 90.00
_cell_formula_units_Z 4
_cell_length_a 10.3216(16)
_cell_length_b 16.393(3)
_cell_length_c 17.924(3)
_cell_measurement_reflns_used 5662
_cell_measurement_temperature 173(2)
_cell_measurement_theta_max 24.84
_cell_measurement_theta_min 2.27
_cell_volume 3032.8(9)
_computing_cell_refinement 'Bruker SMART'
_computing_data_collection 'Bruker SMART'
_computing_data_reduction 'Bruker SAINT'
_computing_molecular_graphics 'Bruker SHELXTL'
_computing_publication_material 'Bruker SHELXTL'
_computing_structure_refinement 'SHELXL-97 (Sheldrick, 1997)'
_computing_structure_solution 'SHELXS-97 (Sheldrick, 1990)'
_diffrn_ambient_temperature 173(2)
_diffrn_measured_fraction_theta_full 0.998
_diffrn_measured_fraction_theta_max 0.998
_diffrn_measurement_device_type 'CCD area detector'
_diffrn_measurement_method 'phi and omega scans'
_diffrn_radiation_monochromator graphite
_diffrn_radiation_source 'fine-focus sealed tube'
_diffrn_radiation_type MoK\a
_diffrn_radiation_wavelength 0.71073
_diffrn_reflns_av_R_equivalents 0.1031
_diffrn_reflns_av_sigmaI/netI 0.0736
_diffrn_reflns_limit_h_max 14
_diffrn_reflns_limit_h_min -14
_diffrn_reflns_limit_k_max 23
_diffrn_reflns_limit_k_min -23
_diffrn_reflns_limit_l_max 25
_diffrn_reflns_limit_l_min -25
_diffrn_reflns_number 61127
_diffrn_reflns_theta_full 30.53
_diffrn_reflns_theta_max 30.53
_diffrn_reflns_theta_min 2.27
_exptl_absorpt_coefficient_mu 0.493
_exptl_absorpt_correction_T_max 0.9496
_exptl_absorpt_correction_T_min 0.7978
_exptl_absorpt_correction_type multi-scan
_exptl_absorpt_process_details SADABS
_exptl_crystal_colour yellow
_exptl_crystal_density_diffrn 1.490
_exptl_crystal_density_method 'not measured'
_exptl_crystal_description 'flat needle'
_exptl_crystal_F_000 1400
_exptl_crystal_size_max 0.48
_exptl_crystal_size_mid 0.15
_exptl_crystal_size_min 0.11
_refine_diff_density_max 1.233
_refine_diff_density_min -0.648
_refine_diff_density_rms 0.097
_refine_ls_abs_structure_details 'Flack H D (1983), Acta Cryst. A39, 876-881'
_refine_ls_abs_structure_Flack -0.02(4)
_refine_ls_extinction_method none
_refine_ls_goodness_of_fit_ref 1.029
_refine_ls_hydrogen_treatment mixed
_refine_ls_matrix_type full
_refine_ls_number_parameters 361
_refine_ls_number_reflns 9282
_refine_ls_number_restraints 0
_refine_ls_restrained_S_all 1.029
_refine_ls_R_factor_all 0.0827
_refine_ls_R_factor_gt 0.0490
_refine_ls_shift/su_max 0.001
_refine_ls_shift/su_mean 0.000
_refine_ls_structure_factor_coef Fsqd
_refine_ls_weighting_details 'calc w=1/[\s^2^(Fo^2^)+(0.0640P)^2^+0.0000P] where P=(Fo^2^+2Fc^2^)/3'
_refine_ls_weighting_scheme calc
_refine_ls_wR_factor_gt 0.1125
_refine_ls_wR_factor_ref 0.1272
_reflns_number_gt 6547
_reflns_number_total 9282
_reflns_threshold_expression >2sigma(I)
_cod_data_source_file om100305f_si_002.cif
_cod_data_source_block 1R_R_12
_cod_depositor_comments
;
The following automatic conversions were performed:

'_chemical_absolute_configuration' value 'AD' changed to 'ad'
according to /home/saulius/struct/CIF-dictionaries/cif_core.dic
dictionary named 'cif_core.dic' version 2.4.1 from
2010-06-29.

'_symmetry_cell_setting' value 'Orthorhombic' changed to
'orthorhombic' according to
/home/saulius/struct/CIF-dictionaries/cif_core.dic dictionary named
'cif_core.dic' version 2.4.1 from 2010-06-29.

Automatic conversion script
Id: cif_fix_values 1715 2011-07-08 13:25:40Z adriana 
;
_cod_original_cell_volume 3032.8(8)
_cod_original_sg_symbol_H-M P2(1)2(1)2(1)
_cod_database_code 4066130

loop_
_symmetry_equiv_pos_as_xyz
'x, y, z'
'-x+1/2, -y, z+1/2'
'-x, y+1/2, -z+1/2'
'x+1/2, -y+1/2, -z'

loop_
_atom_site_label
_atom_site_type_symbol
_atom_site_fract_x
_atom_site_fract_y
_atom_site_fract_z
_atom_site_U_iso_or_equiv
_atom_site_adp_type
_atom_site_occupancy
_atom_site_symmetry_multiplicity
_atom_site_calc_flag
_atom_site_refinement_flags
B1 B -0.1697(5) 0.8271(3) 0.2780(2) 0.0275(10) Uani 1 1 d .
H1B H -0.236(5) 0.872(3) 0.251(2) 0.033 Uiso 1 1 d .
C1 C 0.0406(4) 0.6806(3) 0.1886(2) 0.0253(8) Uani 1 1 d .
H1A H 0.0931 0.6330 0.1888 0.030 Uiso 1 1 calc R
C2 C 0.0052(5) 0.7226(3) 0.12489(19) 0.0312(8) Uani 1 1 d .
H2A H 0.0287 0.7108 0.0748 0.037 Uiso 1 1 calc R
C3 C -0.0714(4) 0.7851(3) 0.1502(2) 0.0305(9) Uani 1 1 d .
H3A H -0.1115 0.8254 0.1199 0.037 Uiso 1 1 calc R
C4 C 0.0482(4) 0.8773(3) 0.4292(2) 0.0300(9) Uani 1 1 d .
H4A H 0.1075 0.8635 0.4678 0.036 Uiso 1 1 calc R
C5 C 0.0126(6) 0.9554(3) 0.4115(2) 0.0352(10) Uani 1 1 d .
H5A H 0.0412 1.0045 0.4343 0.042 Uiso 1 1 calc R
C6 C -0.0739(5) 0.9473(3) 0.3534(2) 0.0320(9) Uani 1 1 d .
H6A H -0.1166 0.9906 0.3282 0.038 Uiso 1 1 calc R
C7 C -0.3110(4) 0.6539(3) 0.3745(2) 0.0312(9) Uani 1 1 d .
H7A H -0.3044 0.6040 0.4013 0.037 Uiso 1 1 calc R
C8 C -0.4257(4) 0.6907(4) 0.3534(2) 0.0418(12) Uani 1 1 d .
H8A H -0.5111 0.6716 0.3627 0.050 Uiso 1 1 calc R
C9 C -0.3909(4) 0.7601(3) 0.3162(3) 0.0389(12) Uani 1 1 d .
H9A H -0.4488 0.7985 0.2947 0.047 Uiso 1 1 calc R
C10 C -0.0024(5) 0.5679(2) 0.35058(18) 0.0273(7) Uani 1 1 d .
C11 C -0.0638(4) 0.6475(3) 0.4678(2) 0.0248(8) Uani 1 1 d .
C12 C 0.1851(5) 0.6095(3) 0.5117(2) 0.0333(10) Uani 1 1 d .
H12A H 0.2470 0.6223 0.5515 0.050 Uiso 1 1 calc R
H12B H 0.2247 0.5711 0.4766 0.050 Uiso 1 1 calc R
H12C H 0.1073 0.5848 0.5335 0.050 Uiso 1 1 calc R
C13 C 0.1486(4) 0.6866(3) 0.4712(2) 0.0270(8) Uani 1 1 d .
H13A H 0.1362 0.7343 0.5053 0.032 Uiso 1 1 calc R
C14 C 0.2063(4) 0.7080(2) 0.4024(2) 0.0228(8) Uani 1 1 d .
H14A H 0.2455 0.7632 0.3950 0.027 Uiso 1 1 calc R
C15 C 0.2206(3) 0.6477(3) 0.34843(19) 0.0208(8) Uani 1 1 d .
H15A H 0.2479 0.5929 0.3671 0.025 Uiso 1 1 calc R
C16 C 0.3274(4) 0.6166(3) 0.2371(2) 0.0243(8) Uani 1 1 d .
C17 C 0.4488(4) 0.6031(3) 0.1267(2) 0.0261(8) Uani 1 1 d .
H17A H 0.4577 0.5458 0.1451 0.031 Uiso 1 1 calc R
C18 C 0.3570(5) 0.6055(3) 0.0605(2) 0.0340(10) Uani 1 1 d .
C19 C 0.5668(5) 0.5951(4) 0.0179(3) 0.0394(13) Uani 1 1 d .
H19A H 0.6194 0.6265 -0.0183 0.047 Uiso 1 1 calc R
H19B H 0.5980 0.5379 0.0184 0.047 Uiso 1 1 calc R
C20 C 0.5772(4) 0.6324(3) 0.0953(2) 0.0308(10) Uani 1 1 d .
C21 C 0.6940(5) 0.6021(3) 0.1377(3) 0.0492(13) Uani 1 1 d .
H21A H 0.6915 0.5425 0.1405 0.074 Uiso 1 1 calc R
H21B H 0.6931 0.6250 0.1882 0.074 Uiso 1 1 calc R
H21C H 0.7731 0.6194 0.1119 0.074 Uiso 1 1 calc R
C22 C 0.5777(5) 0.7257(3) 0.0895(3) 0.0374(11) Uani 1 1 d .
H22A H 0.5847 0.7494 0.1395 0.056 Uiso 1 1 calc R
H22B H 0.4970 0.7441 0.0660 0.056 Uiso 1 1 calc R
H22C H 0.6516 0.7433 0.0591 0.056 Uiso 1 1 calc R
Mo1 Mo -0.00056(4) 0.684296(17) 0.371143(13) 0.01851(8) Uani 1 1 d .
N1 N -0.0081(4) 0.71530(18) 0.24941(15) 0.0226(6) Uani 1 1 d .
N2 N -0.0804(3) 0.7802(2) 0.22405(18) 0.0255(7) Uani 1 1 d .
N3 N -0.0111(4) 0.82267(19) 0.38534(15) 0.0234(6) Uani 1 1 d .
N4 N -0.0872(3) 0.8675(2) 0.33869(18) 0.0264(7) Uani 1 1 d .
N5 N -0.2101(3) 0.6993(2) 0.35169(18) 0.0250(7) Uani 1 1 d .
N6 N -0.2607(3) 0.7648(2) 0.31527(18) 0.0274(8) Uani 1 1 d .
O1 O -0.0073(4) 0.49788(18) 0.34043(18) 0.0444(7) Uani 1 1 d .
O2 O -0.1098(3) 0.6242(2) 0.52278(17) 0.0381(8) Uani 1 1 d .
O3 O 0.2817(3) 0.67478(17) 0.28219(13) 0.0242(6) Uani 1 1 d .
O4 O 0.3091(3) 0.54457(19) 0.24240(16) 0.0345(7) Uani 1 1 d .
O5 O 0.3992(3) 0.65419(17) 0.18538(14) 0.0255(6) Uani 1 1 d .
O6 O 0.2430(3) 0.6121(2) 0.0606(2) 0.0512(10) Uani 1 1 d .
O7 O 0.4291(4) 0.5982(2) -0.00227(18) 0.0407(9) Uani 1 1 d .
O1S O 0.4080(3) 0.9009(2) 0.16801(19) 0.0430(8) Uiso 1 1 d .
O2S O 0.3701(5) 0.9130(3) 0.0477(3) 0.0793(14) Uiso 1 1 d .
C1S C 0.5740(5) 0.9550(4) 0.0944(3) 0.0446(12) Uiso 1 1 d .
H1SA H 0.5915 0.9712 0.0428 0.067 Uiso 1 1 calc R
H1SB H 0.6346 0.9119 0.1092 0.067 Uiso 1 1 calc R
H1SC H 0.5848 1.0022 0.1274 0.067 Uiso 1 1 calc R
C2S C 0.4404(5) 0.9243(3) 0.1003(3) 0.0398(11) Uiso 1 1 d .
C3S C 0.2799(5) 0.8678(3) 0.1796(3) 0.0420(11) Uiso 1 1 d .
H3SA H 0.2801 0.8082 0.1706 0.050 Uiso 1 1 calc R
H3SB H 0.2176 0.8934 0.1447 0.050 Uiso 1 1 calc R
C4S C 0.2424(6) 0.8850(4) 0.2572(3) 0.0560(15) Uiso 1 1 d .
H4SA H 0.1555 0.8631 0.2666 0.084 Uiso 1 1 calc R
H4SB H 0.2421 0.9441 0.2654 0.084 Uiso 1 1 calc R
H4SC H 0.3044 0.8593 0.2912 0.084 Uiso 1 1 calc R

loop_
_atom_site_aniso_label
_atom_site_aniso_U_11
_atom_site_aniso_U_22
_atom_site_aniso_U_33
_atom_site_aniso_U_23
_atom_site_aniso_U_13
_atom_site_aniso_U_12
B1 0.027(2) 0.033(3) 0.022(2) -0.0001(18) -0.0081(17) 0.008(2)
C1 0.0195(17) 0.032(2) 0.0242(17) -0.0040(17) -0.0042(13) 0.0035(16)
C2 0.0305(19) 0.048(2) 0.0156(14) 0.0019(15) 0.003(3) -0.002(3)
C3 0.034(2) 0.037(2) 0.0203(18) 0.0033(17) -0.0048(17) 0.002(2)
C4 0.026(2) 0.041(3) 0.0236(19) -0.0018(18) -0.0006(15) 0.0018(18)
C5 0.043(3) 0.029(2) 0.034(2) -0.0053(16) 0.007(2) -0.007(3)
C6 0.038(2) 0.026(2) 0.032(2) 0.0031(17) 0.0011(18) 0.003(2)
C7 0.023(2) 0.047(2) 0.0232(19) -0.0048(19) 0.0032(17) -0.0076(18)
C8 0.019(2) 0.075(4) 0.031(2) -0.012(2) -0.0027(16) -0.007(2)
C9 0.020(2) 0.061(3) 0.036(2) -0.013(2) -0.0057(18) 0.006(2)
C10 0.0261(17) 0.036(2) 0.0199(14) 0.0023(13) -0.003(2) 0.006(3)
C11 0.021(2) 0.030(2) 0.0232(19) 0.0031(16) 0.0009(15) 0.0023(17)
C12 0.032(2) 0.048(3) 0.020(2) 0.0056(18) -0.0029(17) 0.004(2)
C13 0.0248(19) 0.035(2) 0.0214(17) 0.0005(18) -0.0023(14) 0.0042(19)
C14 0.0163(18) 0.032(2) 0.0200(18) -0.0028(15) -0.0030(14) -0.0032(15)
C15 0.0148(17) 0.033(2) 0.0143(15) 0.0024(15) 0.0014(13) 0.0020(16)
C16 0.022(2) 0.034(2) 0.0178(17) -0.0049(16) -0.0002(14) -0.0003(17)
C17 0.0285(19) 0.031(2) 0.0184(17) 0.0007(17) 0.0073(16) 0.0001(17)
C18 0.043(3) 0.039(3) 0.021(2) -0.0067(18) 0.0019(19) -0.001(2)
C19 0.043(3) 0.045(3) 0.030(3) -0.009(2) 0.015(2) 0.002(2)
C20 0.028(2) 0.034(3) 0.030(2) 0.0003(19) 0.0062(18) 0.001(2)
C21 0.033(3) 0.052(3) 0.062(3) 0.007(3) 0.009(2) 0.011(2)
C22 0.038(3) 0.035(3) 0.039(3) -0.002(2) 0.015(2) -0.006(2)
Mo1 0.01612(12) 0.02358(14) 0.01583(11) -0.00022(11) -0.00021(19) 0.0003(2)
N1 0.0217(16) 0.0271(14) 0.0190(12) 0.0007(11) -0.0036(16) 0.0041(18)
N2 0.0252(17) 0.0285(18) 0.0229(16) 0.0045(14) 0.0005(14) 0.0035(15)
N3 0.0229(16) 0.0261(15) 0.0211(12) 0.0015(11) -0.0007(14) 0.0003(18)
N4 0.0262(18) 0.0297(19) 0.0233(16) -0.0002(14) 0.0018(14) 0.0033(15)
N5 0.0187(15) 0.032(2) 0.0238(16) -0.0026(13) 0.0004(12) -0.0008(14)
N6 0.0205(17) 0.036(2) 0.0261(17) -0.0035(15) -0.0038(14) 0.0075(15)
O1 0.056(2) 0.0272(15) 0.0503(17) -0.0053(13) -0.001(2) -0.005(2)
O2 0.0352(19) 0.048(2) 0.0306(17) 0.0080(15) 0.0080(14) -0.0001(16)
O3 0.0214(13) 0.0318(16) 0.0194(12) -0.0011(11) 0.0036(10) 0.0024(12)
O4 0.0451(19) 0.0283(16) 0.0302(15) -0.0015(13) 0.0113(13) -0.0012(15)
O5 0.0282(15) 0.0286(15) 0.0198(13) -0.0028(11) 0.0074(11) -0.0021(12)
O6 0.0317(19) 0.079(3) 0.043(2) -0.0145(19) -0.0067(15) 0.0013(19)
O7 0.049(2) 0.052(2) 0.0221(16) -0.0056(15) 0.0090(15) -0.0012(18)

loop_
_atom_type_symbol
_atom_type_description
_atom_type_scat_dispersion_real
_atom_type_scat_dispersion_imag
_atom_type_scat_source
C C 0.0033 0.0016 'International Tables Vol C Tables 4.2.6.8 and 6.1.1.4'
H H 0.0000 0.0000 'International Tables Vol C Tables 4.2.6.8 and 6.1.1.4'
B B 0.0013 0.0007 'International Tables Vol C Tables 4.2.6.8 and 6.1.1.4'
N N 0.0061 0.0033 'International Tables Vol C Tables 4.2.6.8 and 6.1.1.4'
O O 0.0106 0.0060 'International Tables Vol C Tables 4.2.6.8 and 6.1.1.4'
Mo Mo -1.6832 0.6857 'International Tables Vol C Tables 4.2.6.8 and 6.1.1.4'

loop_
_geom_angle_atom_site_label_1
_geom_angle_atom_site_label_2
_geom_angle_atom_site_label_3
_geom_angle
N4 B1 N6 108.6(3)
N4 B1 N2 109.2(3)
N6 B1 N2 107.8(4)
N4 B1 H1B 112(2)
N6 B1 H1B 104(2)
N2 B1 H1B 115(2)
N1 C1 C2 111.4(4)
N1 C1 H1A 124.3
C2 C1 H1A 124.3
C3 C2 C1 104.5(3)
C3 C2 H2A 127.7
C1 C2 H2A 127.7
N2 C3 C2 108.9(4)
N2 C3 H3A 125.5
C2 C3 H3A 125.5
N3 C4 C5 111.5(4)
N3 C4 H4A 124.3
C5 C4 H4A 124.3
C4 C5 C6 105.0(4)
C4 C5 H5A 127.5
C6 C5 H5A 127.5
N4 C6 C5 108.0(4)
N4 C6 H6A 126.0
C5 C6 H6A 126.0
N5 C7 C8 109.8(4)
N5 C7 H7A 125.1
C8 C7 H7A 125.1
C9 C8 C7 105.8(4)
C9 C8 H8A 127.1
C7 C8 H8A 127.1
N6 C9 C8 108.4(4)
N6 C9 H9A 125.8
C8 C9 H9A 125.8
O1 C10 Mo1 177.3(4)
O2 C11 Mo1 175.0(4)
C13 C12 H12A 109.5
C13 C12 H12B 109.5
H12A C12 H12B 109.5
C13 C12 H12C 109.5
H12A C12 H12C 109.5
H12B C12 H12C 109.5
C14 C13 C12 121.6(4)
C14 C13 Mo1 67.4(2)
C12 C13 Mo1 121.0(3)
C14 C13 H13A 113.2
C12 C13 H13A 113.2
Mo1 C13 H13A 113.2
C15 C14 C13 118.4(4)
C15 C14 Mo1 78.7(2)
C13 C14 Mo1 76.9(2)
C15 C14 H14A 120.6
C13 C14 H14A 120.6
Mo1 C14 H14A 120.6
C14 C15 O3 114.1(3)
C14 C15 Mo1 66.6(2)
O3 C15 Mo1 119.2(2)
C14 C15 H15A 115.9
O3 C15 H15A 115.9
Mo1 C15 H15A 115.9
O4 C16 O3 126.8(4)
O4 C16 O5 126.6(4)
O3 C16 O5 106.6(3)
O5 C17 C20 113.5(3)
O5 C17 C18 109.5(3)
C20 C17 C18 104.2(3)
O5 C17 H17A 109.8
C20 C17 H17A 109.8
C18 C17 H17A 109.8
O6 C18 O7 123.8(4)
O6 C18 C17 128.5(4)
O7 C18 C17 107.7(4)
O7 C19 C20 106.2(4)
O7 C19 H19A 110.5
C20 C19 H19A 110.5
O7 C19 H19B 110.5
C20 C19 H19B 110.5
H19A C19 H19B 108.7
C21 C20 C17 113.9(4)
C21 C20 C19 112.6(4)
C17 C20 C19 98.7(4)
C21 C20 C22 111.0(4)
C17 C20 C22 110.1(4)
C19 C20 C22 109.9(4)
C20 C21 H21A 109.5
C20 C21 H21B 109.5
H21A C21 H21B 109.5
C20 C21 H21C 109.5
H21A C21 H21C 109.5
H21B C21 H21C 109.5
C20 C22 H22A 109.5
C20 C22 H22B 109.5
H22A C22 H22B 109.5
C20 C22 H22C 109.5
H22A C22 H22C 109.5
H22B C22 H22C 109.5
C10 Mo1 C11 82.03(17)
C10 Mo1 N5 94.01(19)
C11 Mo1 N5 81.17(15)
C10 Mo1 C14 103.12(19)
C11 Mo1 C14 98.68(15)
N5 Mo1 C14 162.71(14)
C10 Mo1 N1 92.15(12)
C11 Mo1 N1 157.61(17)
N5 Mo1 N1 77.68(14)
C14 Mo1 N1 103.70(15)
C10 Mo1 N3 174.40(14)
C11 Mo1 N3 101.10(14)
N5 Mo1 N3 81.97(13)
C14 Mo1 N3 81.10(14)
N1 Mo1 N3 83.21(10)
C10 Mo1 C13 99.57(17)
C11 Mo1 C13 63.14(15)
N5 Mo1 C13 139.21(13)
C14 Mo1 C13 35.65(13)
N1 Mo1 C13 139.25(15)
N3 Mo1 C13 86.01(14)
C10 Mo1 C15 74.41(19)
C11 Mo1 C15 113.15(15)
N5 Mo1 C15 159.41(12)
C14 Mo1 C15 34.70(13)
N1 Mo1 C15 85.68(14)
N3 Mo1 C15 108.23(14)
C13 Mo1 C15 60.81(13)
C1 N1 N2 105.3(3)
C1 N1 Mo1 133.5(3)
N2 N1 Mo1 121.0(2)
C3 N2 N1 109.8(3)
C3 N2 B1 129.5(4)
N1 N2 B1 120.2(3)
C4 N3 N4 105.3(3)
C4 N3 Mo1 135.0(3)
N4 N3 Mo1 119.6(2)
C6 N4 N3 110.3(3)
C6 N4 B1 128.1(4)
N3 N4 B1 121.6(3)
C7 N5 N6 106.6(3)
C7 N5 Mo1 130.6(3)
N6 N5 Mo1 122.7(2)
C9 N6 N5 109.4(4)
C9 N6 B1 130.7(4)
N5 N6 B1 119.8(3)
C16 O3 C15 116.1(3)
C16 O5 C17 115.8(3)
C18 O7 C19 109.3(4)
C2S O1S C3S 118.3(4)
C2S C1S H1SA 109.5
C2S C1S H1SB 109.5
H1SA C1S H1SB 109.5
C2S C1S H1SC 109.5
H1SA C1S H1SC 109.5
H1SB C1S H1SC 109.5
O2S C2S O1S 121.6(5)
O2S C2S C1S 124.2(5)
O1S C2S C1S 113.8(5)
O1S C3S C4S 107.7(4)
O1S C3S H3SA 110.2
C4S C3S H3SA 110.2
O1S C3S H3SB 110.2
C4S C3S H3SB 110.2
H3SA C3S H3SB 108.5
C3S C4S H4SA 109.5
C3S C4S H4SB 109.5
H4SA C4S H4SB 109.5
C3S C4S H4SC 109.5
H4SA C4S H4SC 109.5
H4SB C4S H4SC 109.5

loop_
_geom_bond_atom_site_label_1
_geom_bond_atom_site_label_2
_geom_bond_distance
B1 N4 1.531(6)
B1 N6 1.540(6)
B1 N2 1.542(6)
B1 H1B 1.12(5)
C1 N1 1.329(5)
C1 C2 1.381(5)
C1 H1A 0.9500
C2 C3 1.372(6)
C2 H2A 0.9500
C3 N2 1.329(5)
C3 H3A 0.9500
C4 N3 1.340(5)
C4 C5 1.370(6)
C4 H4A 0.9500
C5 C6 1.379(6)
C5 H5A 0.9500
C6 N4 1.341(5)
C6 H6A 0.9500
C7 N5 1.343(5)
C7 C8 1.381(6)
C7 H7A 0.9500
C8 C9 1.366(7)
C8 H8A 0.9500
C9 N6 1.347(5)
C9 H9A 0.9500
C10 O1 1.164(5)
C10 Mo1 1.943(4)
C11 O2 1.159(5)
C11 Mo1 1.947(4)
C12 C13 1.507(6)
C12 H12A 0.9800
C12 H12B 0.9800
C12 H12C 0.9800
C13 C14 1.415(5)
C13 Mo1 2.364(4)
C13 H13A 1.0000
C14 C15 1.390(5)
C14 Mo1 2.241(4)
C14 H14A 1.0000
C15 O3 1.416(4)
C15 Mo1 2.395(4)
C15 H15A 1.0000
C16 O4 1.199(5)
C16 O3 1.337(5)
C16 O5 1.338(5)
C17 O5 1.438(5)
C17 C20 1.518(6)
C17 C18 1.519(6)
C17 H17A 1.0000
C18 O6 1.182(6)
C18 O7 1.355(5)
C19 O7 1.468(6)
C19 C20 1.519(6)
C19 H19A 0.9900
C19 H19B 0.9900
C20 C21 1.509(7)
C20 C22 1.534(6)
C21 H21A 0.9800
C21 H21B 0.9800
C21 H21C 0.9800
C22 H22A 0.9800
C22 H22B 0.9800
C22 H22C 0.9800
Mo1 N5 2.204(3)
Mo1 N1 2.242(3)
Mo1 N3 2.285(3)
N1 N2 1.376(5)
N3 N4 1.362(4)
N5 N6 1.361(5)
O1S C2S 1.317(6)
O1S C3S 1.444(6)
O2S C2S 1.203(6)
C1S C2S 1.471(7)
C1S H1SA 0.9800
C1S H1SB 0.9800
C1S H1SC 0.9800
C3S C4S 1.471(7)
C3S H3SA 0.9900
C3S H3SB 0.9900
C4S H4SA 0.9800
C4S H4SB 0.9800
C4S H4SC 0.9800

loop_
_geom_torsion_atom_site_label_1
_geom_torsion_atom_site_label_2
_geom_torsion_atom_site_label_3
_geom_torsion_atom_site_label_4
_geom_torsion
N1 C1 C2 C3 -1.2(5)
C1 C2 C3 N2 0.0(5)
N3 C4 C5 C6 0.1(5)
C4 C5 C6 N4 0.1(5)
N5 C7 C8 C9 0.4(5)
C7 C8 C9 N6 -0.1(5)
C12 C13 C14 C15 44.2(5)
Mo1 C13 C14 C15 -69.3(3)
C12 C13 C14 Mo1 113.5(4)
C13 C14 C15 O3 -178.8(3)
Mo1 C14 C15 O3 112.9(3)
C13 C14 C15 Mo1 68.3(3)
O5 C17 C18 O6 -33.4(7)
C20 C17 C18 O6 -155.1(5)
O5 C17 C18 O7 146.9(4)
C20 C17 C18 O7 25.2(5)
O5 C17 C20 C21 86.3(5)
C18 C17 C20 C21 -154.7(4)
O5 C17 C20 C19 -154.2(4)
C18 C17 C20 C19 -35.2(4)
O5 C17 C20 C22 -39.2(5)
C18 C17 C20 C22 79.8(4)
O7 C19 C20 C21 154.8(4)
O7 C19 C20 C17 34.3(5)
O7 C19 C20 C22 -80.8(5)
O1 C10 Mo1 C11 25(9)
O1 C10 Mo1 N5 -55(9)
O1 C10 Mo1 C14 122(9)
O1 C10 Mo1 N1 -133(9)
O1 C10 Mo1 N3 -99(8)
O1 C10 Mo1 C13 86(9)
O1 C10 Mo1 C15 142(9)
O2 C11 Mo1 C10 -71(4)
O2 C11 Mo1 N5 24(4)
O2 C11 Mo1 C14 -173(4)
O2 C11 Mo1 N1 5(5)
O2 C11 Mo1 N3 104(4)
O2 C11 Mo1 C13 -176(4)
O2 C11 Mo1 C15 -140(4)
C15 C14 Mo1 C10 34.8(3)
C13 C14 Mo1 C10 -88.2(3)
C15 C14 Mo1 C11 118.6(2)
C13 C14 Mo1 C11 -4.4(3)
C15 C14 Mo1 N5 -153.3(4)
C13 C14 Mo1 N5 83.8(5)
C15 C14 Mo1 N1 -60.8(2)
C13 C14 Mo1 N1 176.3(3)
C15 C14 Mo1 N3 -141.5(2)
C13 C14 Mo1 N3 95.6(3)
C15 C14 Mo1 C13 122.9(4)
C13 C14 Mo1 C15 -122.9(4)
C14 C13 Mo1 C10 99.2(3)
C12 C13 Mo1 C10 -15.1(4)
C14 C13 Mo1 C11 175.1(3)
C12 C13 Mo1 C11 60.8(3)
C14 C13 Mo1 N5 -153.1(2)
C12 C13 Mo1 N5 92.6(4)
C12 C13 Mo1 C14 -114.3(4)
C14 C13 Mo1 N1 -5.5(4)
C12 C13 Mo1 N1 -119.8(3)
C14 C13 Mo1 N3 -80.3(3)
C12 C13 Mo1 N3 165.4(3)
C14 C13 Mo1 C15 33.2(2)
C12 C13 Mo1 C15 -81.1(3)
C14 C15 Mo1 C10 -144.8(3)
O3 C15 Mo1 C10 109.8(3)
C14 C15 Mo1 C11 -70.8(3)
O3 C15 Mo1 C11 -176.3(3)
C14 C15 Mo1 N5 157.7(4)
O3 C15 Mo1 N5 52.2(5)
O3 C15 Mo1 C14 -105.5(4)
C14 C15 Mo1 N1 121.8(2)
O3 C15 Mo1 N1 16.3(3)
C14 C15 Mo1 N3 40.4(2)
O3 C15 Mo1 N3 -65.1(3)
C14 C15 Mo1 C13 -34.1(2)
O3 C15 Mo1 C13 -139.5(3)
C2 C1 N1 N2 1.8(5)
C2 C1 N1 Mo1 178.3(4)
C10 Mo1 N1 C1 -34.4(5)
C11 Mo1 N1 C1 -108.6(6)
N5 Mo1 N1 C1 -128.0(4)
C14 Mo1 N1 C1 69.7(4)
N3 Mo1 N1 C1 148.7(4)
C13 Mo1 N1 C1 73.0(5)
C15 Mo1 N1 C1 39.8(4)
C10 Mo1 N1 N2 141.6(3)
C11 Mo1 N1 N2 67.5(5)
N5 Mo1 N1 N2 48.0(3)
C14 Mo1 N1 N2 -114.3(3)
N3 Mo1 N1 N2 -35.2(3)
C13 Mo1 N1 N2 -111.0(4)
C15 Mo1 N1 N2 -144.2(3)
C2 C3 N2 N1 1.1(5)
C2 C3 N2 B1 -170.0(4)
C1 N1 N2 C3 -1.8(5)
Mo1 N1 N2 C3 -178.8(3)
C1 N1 N2 B1 170.3(4)
Mo1 N1 N2 B1 -6.7(5)
N4 B1 N2 C3 -126.4(5)
N6 B1 N2 C3 115.8(5)
N4 B1 N2 N1 63.3(5)
N6 B1 N2 N1 -54.5(5)
C5 C4 N3 N4 -0.3(5)
C5 C4 N3 Mo1 175.7(3)
C10 Mo1 N3 C4 -171.9(16)
C11 Mo1 N3 C4 64.5(4)
N5 Mo1 N3 C4 143.8(4)
C14 Mo1 N3 C4 -32.6(4)
N1 Mo1 N3 C4 -137.7(4)
C13 Mo1 N3 C4 2.9(4)
C15 Mo1 N3 C4 -54.6(4)
C10 Mo1 N3 N4 3.7(19)
C11 Mo1 N3 N4 -119.9(3)
N5 Mo1 N3 N4 -40.6(3)
C14 Mo1 N3 N4 142.9(3)
N1 Mo1 N3 N4 37.9(3)
C13 Mo1 N3 N4 178.5(3)
C15 Mo1 N3 N4 121.0(3)
C5 C6 N4 N3 -0.3(5)
C5 C6 N4 B1 -178.4(4)
C4 N3 N4 C6 0.4(4)
Mo1 N3 N4 C6 -176.3(3)
C4 N3 N4 B1 178.7(4)
Mo1 N3 N4 B1 1.9(5)
N6 B1 N4 C6 -125.0(4)
N2 B1 N4 C6 117.7(5)
N6 B1 N4 N3 57.1(5)
N2 B1 N4 N3 -60.1(5)
C8 C7 N5 N6 -0.5(4)
C8 C7 N5 Mo1 175.4(3)
C10 Mo1 N5 C7 44.7(4)
C11 Mo1 N5 C7 -36.6(4)
C14 Mo1 N5 C7 -127.4(5)
N1 Mo1 N5 C7 136.0(4)
N3 Mo1 N5 C7 -139.2(4)
C13 Mo1 N5 C7 -64.9(4)
C15 Mo1 N5 C7 99.3(5)
C10 Mo1 N5 N6 -139.9(3)
C11 Mo1 N5 N6 138.8(3)
C14 Mo1 N5 N6 48.0(6)
N1 Mo1 N5 N6 -48.6(3)
N3 Mo1 N5 N6 36.2(3)
C13 Mo1 N5 N6 110.4(3)
C15 Mo1 N5 N6 -85.3(5)
C8 C9 N6 N5 -0.3(5)
C8 C9 N6 B1 176.5(4)
C7 N5 N6 C9 0.5(4)
Mo1 N5 N6 C9 -175.9(3)
C7 N5 N6 B1 -176.7(3)
Mo1 N5 N6 B1 6.9(4)
N4 B1 N6 C9 120.3(5)
N2 B1 N6 C9 -121.5(5)
N4 B1 N6 N5 -63.2(5)
N2 B1 N6 N5 55.0(4)
O4 C16 O3 C15 9.4(6)
O5 C16 O3 C15 -169.8(3)
C14 C15 O3 C16 163.4(3)
Mo1 C15 O3 C16 -121.0(3)
O4 C16 O5 C17 6.1(6)
O3 C16 O5 C17 -174.7(3)
C20 C17 O5 C16 -149.8(4)
C18 C17 O5 C16 94.3(4)
O6 C18 O7 C19 177.5(5)
C17 C18 O7 C19 -2.8(5)
C20 C19 O7 C18 -20.8(6)
C3S O1S C2S O2S -5.8(8)
C3S O1S C2S C1S -178.4(4)
C2S O1S C3S C4S -151.7(5)
